data_2241272
loop_
_publ_author_name
'Kulkarni, Ajaykumar D.'
'Rahman, Md. Lutfor'
'Mohd. Yusoff, Mashitah'
'Kwong, Huey Chong'
'Quah, Ching Kheng'

_publ_section_title
;
 Crystal structure of
 4-({(1<i>E</i>,2<i>E</i>)-3-[3-(4-fluorophenyl)-1-isopropyl-1<i>H</i>-indol-2-yl]allylidene}amino)-5-methyl-1<i>H</i>-1,2,4-triazole-5(4<i>H</i>)-thione
;
_journal_coeditor_code SU5226
_journal_issue 11
_journal_name_full 'Acta Crystallographica Section E'
_journal_page_first 1411
_journal_page_last 1413
_journal_paper_doi 10.1107/S2056989015020101
_journal_volume 71
_journal_year 2015
_chemical_formula_iupac 'C23 H22 F N5 S'
_chemical_formula_moiety 'C23 H22 F N5 S'
_chemical_formula_sum 'C23 H22 F N5 S'
_chemical_formula_weight 419.51
_chemical_name_systematic
4-({(1<i>E</i>,2<i>E</i>)-3-[3-(4-Fluorophenyl)-1-isopropyl-1<i>H</i>-indol-2-yl]allylidene}amino)-5-methyl-1<i>H</i>-1,2,4-triazole-5(4<i>H</i>)-thione
_space_group_crystal_system monoclinic
_space_group_IT_number 14
_space_group_name_Hall '-P 2ybc'
_space_group_name_H-M_alt 'P 1 21/c 1'
_symmetry_space_group_name_Hall '-P 2ybc'
_symmetry_space_group_name_H-M 'P 1 21/c 1'
_atom_sites_solution_hydrogens mixed
_atom_sites_solution_primary direct
_atom_sites_solution_secondary difmap
_cell_angle_alpha 90
_cell_angle_beta 100.5009(19)
_cell_angle_gamma 90
_cell_formula_units_Z 4
_cell_length_a 6.4388(8)
_cell_length_b 23.482(3)
_cell_length_c 14.572(3)
_cell_measurement_reflns_used 5835
_cell_measurement_temperature 297
_cell_measurement_theta_max 27.46
_cell_measurement_theta_min 2.84
_cell_volume 2166.3(6)
_computing_cell_refinement
;
SAINT (Bruker, 2009)
;
_computing_data_collection
;
APEX2 (Bruker, 2009)
;
_computing_data_reduction
;
SAINT (Bruker, 2009)
;
_computing_molecular_graphics
;
SHELXL2013 (Sheldrick, 2015) and Mercury (Macrae <i>et al.</i>,
2008)
;
_computing_publication_material
;
SHELXL2013 (Sheldrick, 2015) and PLATON (Spek, 2009)
;
_computing_structure_refinement
;
SHELXL2013 (Sheldrick, 2015)
;
_computing_structure_solution
;
SHELXS97 (Sheldrick, 2008)
;
_diffrn_ambient_temperature 297
_diffrn_measured_fraction_theta_full 1.000
_diffrn_measured_fraction_theta_max 0.989
_diffrn_measurement_device_type
;
Bruker APEXII DUO CCD area-detector
;
_diffrn_measurement_method '\f and \w scans'
_diffrn_radiation_monochromator graphite
_diffrn_radiation_source 'fine-focus sealed tube'
_diffrn_radiation_type MoK\a
_diffrn_radiation_wavelength 0.71073
_diffrn_reflns_av_R_equivalents 0.0408
_diffrn_reflns_limit_h_max 8
_diffrn_reflns_limit_h_min -8
_diffrn_reflns_limit_k_max 30
_diffrn_reflns_limit_k_min -30
_diffrn_reflns_limit_l_max 18
_diffrn_reflns_limit_l_min -19
_diffrn_reflns_number 24228
_diffrn_reflns_theta_full 25.242
_diffrn_reflns_theta_max 27.831
_diffrn_reflns_theta_min 1.665
_exptl_absorpt_coefficient_mu 0.177
_exptl_absorpt_correction_T_max 0.9321
_exptl_absorpt_correction_T_min 0.7791
_exptl_absorpt_correction_type multi-scan
_exptl_absorpt_process_details
;
(SADABS; Bruker, 2009)
;
_exptl_crystal_colour yellow
_exptl_crystal_density_diffrn 1.286
_exptl_crystal_description Block
_exptl_crystal_F_000 880
_exptl_crystal_size_max 0.402
_exptl_crystal_size_mid 0.265
_exptl_crystal_size_min 0.089
_refine_diff_density_max 0.235
_refine_diff_density_min -0.189
_refine_ls_extinction_method none
_refine_ls_goodness_of_fit_ref 1.037
_refine_ls_hydrogen_treatment mixed
_refine_ls_matrix_type full
_refine_ls_number_parameters 278
_refine_ls_number_reflns 5094
_refine_ls_number_restraints 0
_refine_ls_restrained_S_all 1.037
_refine_ls_R_factor_all 0.0768
_refine_ls_R_factor_gt 0.0461
_refine_ls_shift/su_max 0.001
_refine_ls_shift/su_mean 0.000
_refine_ls_structure_factor_coef Fsqd
_refine_ls_weighting_details
;
w=1/[\s^2^(Fo^2^)+(0.0559P)^2^+0.3794P] where P=(Fo^2^+2Fc^2^)/3
;
_refine_ls_weighting_scheme calc
_refine_ls_wR_factor_gt 0.1113
_refine_ls_wR_factor_ref 0.1272
_reflns_number_gt 3393
_reflns_number_total 5094
_reflns_threshold_expression 'I > 2\s(I)'
_cod_data_source_file su5226sup1.cif
_cod_data_source_block I
_cod_database_code 2241272
_shelx_space_group_comment
;
The symmetry employed for this shelxl refinement is uniquely defined
by the following loop, which should always be used as a source of
symmetry information in preference to the above space-group names.
They are only intended as comments.
;
_shelx_estimated_absorpt_t_min 0.932
_shelx_estimated_absorpt_t_max 0.984
_shelxl_version_number 20.13

loop_
_space_group_symop_operation_xyz
'x, y, z'
'-x, y+1/2, -z+1/2'
'-x, -y, -z'
'x, -y-1/2, z-1/2'

loop_
_atom_site_type_symbol
_atom_site_label
_atom_site_fract_x
_atom_site_fract_y
_atom_site_fract_z
_atom_site_U_iso_or_equiv
_atom_site_adp_type
_atom_site_calc_flag
_atom_site_occupancy
S S1 0.39854(8) 0.40778(2) 0.98203(4) 0.06099(17) Uani d 1
F F1 0.5717(2) 0.13276(6) 1.27264(9) 0.0912(4) Uani d 1
N N1 -0.3776(2) 0.17803(6) 0.86118(10) 0.0523(4) Uani d 1
N N2 0.0328(2) 0.36814(6) 1.09831(11) 0.0512(4) Uani d 1
N N3 0.0953(2) 0.42497(6) 1.09021(10) 0.0464(3) Uani d 1
N N4 0.2694(3) 0.49906(7) 1.07257(11) 0.0540(4) Uani d 1
H H4B 0.358(3) 0.5255(9) 1.0558(15) 0.073(7) Uiso d 1
N N5 0.1315(3) 0.51498(7) 1.13047(11) 0.0564(4) Uani d 1
C C1 -0.4000(3) 0.12025(8) 0.87117(12) 0.0497(4) Uani d 1
C C2 -0.5378(3) 0.08101(9) 0.81951(14) 0.0598(5) Uani d 1
H H2A -0.6413 0.0929 0.7702 0.072 Uiso calc 1
C C3 -0.5163(3) 0.02485(9) 0.84345(15) 0.0655(6) Uani d 1
H H3A -0.6061 -0.0017 0.8093 0.079 Uiso calc 1
C C4 -0.3635(3) 0.00615(9) 0.91768(15) 0.0636(5) Uani d 1
H H4A -0.3509 -0.0325 0.9313 0.076 Uiso calc 1
C C5 -0.2315(3) 0.04425(8) 0.97074(14) 0.0547(5) Uani d 1
H H5A -0.1318 0.0318 1.0211 0.066 Uiso calc 1
C C6 -0.2489(3) 0.10201(7) 0.94809(12) 0.0457(4) Uani d 1
C C7 -0.1334(3) 0.15099(7) 0.98611(11) 0.0446(4) Uani d 1
C C8 -0.2146(3) 0.19687(8) 0.93150(12) 0.0474(4) Uani d 1
C C9 -0.1544(3) 0.25633(8) 0.93989(13) 0.0529(4) Uani d 1
H H9A -0.1696 0.2772 0.8848 0.063 Uiso calc 1
C C10 -0.0801(3) 0.28383(8) 1.01813(13) 0.0503(4) Uani d 1
H H10A -0.0641 0.2640 1.0743 0.060 Uiso calc 1
C C11 -0.0232(3) 0.34278(8) 1.02010(13) 0.0498(4) Uani d 1
H H11A -0.0270 0.3626 0.9646 0.060 Uiso calc 1
C C12 0.2548(3) 0.44453(8) 1.04702(12) 0.0478(4) Uani d 1
C C13 0.0300(3) 0.46845(8) 1.14103(13) 0.0507(4) Uani d 1
C C14 -0.1374(3) 0.46154(10) 1.19744(16) 0.0702(6) Uani d 1
H H14A -0.2661 0.4498 1.1578 0.105 Uiso calc 1
H H14B -0.1598 0.4971 1.2265 0.105 Uiso calc 1
H H14C -0.0951 0.4332 1.2446 0.105 Uiso calc 1
C C15 -0.4963(3) 0.21375(9) 0.78577(13) 0.0592(5) Uani d 1
H H15A -0.4358 0.2520 0.7967 0.071 Uiso calc 1
C C16 -0.7234(4) 0.22020(12) 0.79263(17) 0.0881(8) Uani d 1
H H16A -0.7933 0.2432 0.7418 0.132 Uiso calc 1
H H16B -0.7342 0.2382 0.8508 0.132 Uiso calc 1
H H16C -0.7888 0.1833 0.7897 0.132 Uiso calc 1
C C17 -0.4518(4) 0.19635(11) 0.69253(15) 0.0850(7) Uani d 1
H H17A -0.5220 0.2219 0.6456 0.127 Uiso calc 1
H H17B -0.5024 0.1583 0.6785 0.127 Uiso calc 1
H H17C -0.3023 0.1976 0.6937 0.127 Uiso calc 1
C C18 0.0509(3) 0.14878(7) 1.06333(12) 0.0446(4) Uani d 1
C C19 0.0324(3) 0.12700(8) 1.15036(13) 0.0536(5) Uani d 1
H H19A -0.0996 0.1158 1.1611 0.064 Uiso calc 1
C C20 0.2057(3) 0.12172(9) 1.22087(14) 0.0604(5) Uani d 1
H H20A 0.1915 0.1075 1.2789 0.072 Uiso calc 1
C C21 0.3980(3) 0.13781(9) 1.20369(14) 0.0602(5) Uani d 1
C C22 0.4252(3) 0.15878(9) 1.11945(15) 0.0624(5) Uani d 1
H H22A 0.5585 0.1693 1.1094 0.075 Uiso calc 1
C C23 0.2508(3) 0.16406(8) 1.04971(13) 0.0548(5) Uani d 1
H H23A 0.2676 0.1783 0.9919 0.066 Uiso calc 1

loop_
_atom_site_aniso_label
_atom_site_aniso_U_11
_atom_site_aniso_U_22
_atom_site_aniso_U_33
_atom_site_aniso_U_12
_atom_site_aniso_U_13
_atom_site_aniso_U_23
S1 0.0679(3) 0.0568(3) 0.0619(3) -0.0073(2) 0.0215(3) -0.0065(2)
F1 0.0731(8) 0.1057(11) 0.0794(9) 0.0101(7) -0.0271(7) 0.0028(8)
N1 0.0596(9) 0.0492(9) 0.0423(8) 0.0011(7) -0.0065(7) 0.0004(7)
N2 0.0588(9) 0.0437(8) 0.0510(9) -0.0046(7) 0.0099(7) -0.0012(7)
N3 0.0505(8) 0.0427(8) 0.0439(8) -0.0035(6) 0.0032(7) -0.0005(6)
N4 0.0575(9) 0.0487(9) 0.0558(10) -0.0077(8) 0.0106(8) -0.0006(7)
N5 0.0577(9) 0.0509(9) 0.0594(10) -0.0023(8) 0.0073(8) -0.0055(8)
C1 0.0537(10) 0.0520(11) 0.0423(10) -0.0005(8) 0.0059(8) -0.0043(8)
C2 0.0636(12) 0.0635(13) 0.0485(11) -0.0081(10) 0.0005(9) -0.0069(9)
C3 0.0713(13) 0.0632(13) 0.0612(13) -0.0189(11) 0.0100(11) -0.0146(10)
C4 0.0787(14) 0.0463(11) 0.0681(13) -0.0077(10) 0.0197(12) -0.0062(10)
C5 0.0589(11) 0.0493(11) 0.0564(11) 0.0029(9) 0.0121(9) 0.0011(9)
C6 0.0490(10) 0.0459(10) 0.0424(9) 0.0021(8) 0.0091(8) -0.0026(8)
C7 0.0495(10) 0.0432(9) 0.0402(9) 0.0031(8) 0.0061(8) -0.0008(7)
C8 0.0523(10) 0.0471(10) 0.0407(9) 0.0010(8) 0.0023(8) -0.0023(8)
C9 0.0603(11) 0.0470(10) 0.0474(10) 0.0030(8) -0.0005(9) 0.0053(8)
C10 0.0557(10) 0.0455(10) 0.0495(10) 0.0001(8) 0.0091(8) 0.0010(8)
C11 0.0499(10) 0.0483(10) 0.0494(11) -0.0007(8) 0.0040(8) 0.0022(8)
C12 0.0503(10) 0.0486(10) 0.0416(9) -0.0048(8) 0.0007(8) 0.0028(8)
C13 0.0515(10) 0.0502(11) 0.0481(10) 0.0006(8) 0.0029(8) -0.0056(8)
C14 0.0722(13) 0.0654(13) 0.0783(15) -0.0021(11) 0.0277(12) -0.0120(11)
C15 0.0663(12) 0.0599(12) 0.0457(11) 0.0063(10) -0.0046(9) 0.0045(9)
C16 0.0896(17) 0.0990(19) 0.0737(15) 0.0358(15) 0.0092(13) 0.0178(14)
C17 0.1087(19) 0.0920(18) 0.0548(13) 0.0203(15) 0.0165(13) 0.0172(12)
C18 0.0495(10) 0.0391(9) 0.0436(9) 0.0042(7) 0.0041(8) -0.0019(7)
C19 0.0544(10) 0.0573(11) 0.0481(10) 0.0006(9) 0.0064(8) 0.0038(9)
C20 0.0727(13) 0.0614(12) 0.0437(10) 0.0064(10) 0.0016(9) 0.0065(9)
C21 0.0584(12) 0.0567(12) 0.0572(12) 0.0080(9) -0.0111(9) -0.0031(10)
C22 0.0464(10) 0.0647(13) 0.0736(14) 0.0022(9) 0.0042(10) -0.0006(11)
C23 0.0555(11) 0.0580(11) 0.0508(11) 0.0036(9) 0.0094(9) 0.0054(9)

loop_
_atom_type_symbol
_atom_type_description
_atom_type_scat_dispersion_real
_atom_type_scat_dispersion_imag
_atom_type_scat_source
C C 0.0033 0.0016 'International Tables Vol C Tables 4.2.6.8 and 6.1.1.4'
H H 0.0000 0.0000 'International Tables Vol C Tables 4.2.6.8 and 6.1.1.4'
N N 0.0061 0.0033 'International Tables Vol C Tables 4.2.6.8 and 6.1.1.4'
F F 0.0171 0.0103 'International Tables Vol C Tables 4.2.6.8 and 6.1.1.4'
S S 0.1246 0.1234 'International Tables Vol C Tables 4.2.6.8 and 6.1.1.4'

loop_
_geom_angle_atom_site_label_1
_geom_angle_atom_site_label_2
_geom_angle_atom_site_label_3
_geom_angle
C1 N1 C8 108.31(14)
C1 N1 C15 126.00(15)
C8 N1 C15 125.60(16)
C11 N2 N3 113.96(15)
C13 N3 C12 109.04(15)
C13 N3 N2 122.74(14)
C12 N3 N2 127.16(15)
C12 N4 N5 114.22(16)
C12 N4 H4B 126.7(14)
N5 N4 H4B 119.1(14)
C13 N5 N4 103.77(15)
N1 C1 C2 131.40(17)
N1 C1 C6 108.25(15)
C2 C1 C6 120.35(18)
C3 C2 C1 118.28(19)
C3 C2 H2A 120.9
C1 C2 H2A 120.9
C2 C3 C4 121.82(19)
C2 C3 H3A 119.1
C4 C3 H3A 119.1
C5 C4 C3 120.6(2)
C5 C4 H4A 119.7
C3 C4 H4A 119.7
C4 C5 C6 119.07(19)
C4 C5 H5A 120.5
C6 C5 H5A 120.5
C5 C6 C1 119.82(17)
C5 C6 C7 132.71(17)
C1 C6 C7 107.42(15)
C8 C7 C6 106.79(15)
C8 C7 C18 129.11(16)
C6 C7 C18 123.81(15)
C7 C8 N1 109.23(15)
C7 C8 C9 129.40(16)
N1 C8 C9 121.36(16)
C10 C9 C8 126.37(17)
C10 C9 H9A 116.8
C8 C9 H9A 116.8
C9 C10 C11 122.75(17)
C9 C10 H10A 118.6
C11 C10 H10A 118.6
N2 C11 C10 119.87(17)
N2 C11 H11A 120.1
C10 C11 H11A 120.1
N4 C12 N3 102.30(15)
N4 C12 S1 129.35(14)
N3 C12 S1 128.32(14)
N5 C13 N3 110.63(16)
N5 C13 C14 126.34(17)
N3 C13 C14 123.02(17)
C13 C14 H14A 109.5
C13 C14 H14B 109.5
H14A C14 H14B 109.5
C13 C14 H14C 109.5
H14A C14 H14C 109.5
H14B C14 H14C 109.5
N1 C15 C16 112.83(18)
N1 C15 C17 111.16(17)
C16 C15 C17 116.2(2)
N1 C15 H15A 105.2
C16 C15 H15A 105.2
C17 C15 H15A 105.2
C15 C16 H16A 109.5
C15 C16 H16B 109.5
H16A C16 H16B 109.5
C15 C16 H16C 109.5
H16A C16 H16C 109.5
H16B C16 H16C 109.5
C15 C17 H17A 109.5
C15 C17 H17B 109.5
H17A C17 H17B 109.5
C15 C17 H17C 109.5
H17A C17 H17C 109.5
H17B C17 H17C 109.5
C23 C18 C19 117.50(17)
C23 C18 C7 121.29(16)
C19 C18 C7 121.02(16)
C20 C19 C18 121.35(18)
C20 C19 H19A 119.3
C18 C19 H19A 119.3
C21 C20 C19 118.57(18)
C21 C20 H20A 120.7
C19 C20 H20A 120.7
C20 C21 C22 122.43(18)
C20 C21 F1 119.42(19)
C22 C21 F1 118.15(19)
C21 C22 C23 118.45(19)
C21 C22 H22A 120.8
C23 C22 H22A 120.8
C22 C23 C18 121.70(18)
C22 C23 H23A 119.2
C18 C23 H23A 119.2

loop_
_geom_bond_atom_site_label_1
_geom_bond_atom_site_label_2
_geom_bond_distance
S1 C12 1.6785(19)
F1 C21 1.365(2)
N1 C1 1.375(2)
N1 C8 1.398(2)
N1 C15 1.480(2)
N2 C11 1.278(2)
N2 N3 1.405(2)
N3 C13 1.372(2)
N3 C12 1.377(2)
N4 C12 1.332(2)
N4 N5 1.383(2)
N4 H4B 0.91(2)
N5 C13 1.297(2)
C1 C2 1.400(3)
C1 C6 1.410(2)
C2 C3 1.365(3)
C2 H2A 0.9300
C3 C4 1.394(3)
C3 H3A 0.9300
C4 C5 1.371(3)
C4 H4A 0.9300
C5 C6 1.396(3)
C5 H5A 0.9300
C6 C7 1.426(2)
C7 C8 1.384(2)
C7 C18 1.480(2)
C8 C9 1.448(3)
C9 C10 1.322(2)
C9 H9A 0.9300
C10 C11 1.431(3)
C10 H10A 0.9300
C11 H11A 0.9300
C13 C14 1.479(3)
C14 H14A 0.9600
C14 H14B 0.9600
C14 H14C 0.9600
C15 C16 1.491(3)
C15 C17 1.496(3)
C15 H15A 0.9800
C16 H16A 0.9600
C16 H16B 0.9600
C16 H16C 0.9600
C17 H17A 0.9600
C17 H17B 0.9600
C17 H17C 0.9600
C18 C23 1.385(2)
C18 C19 1.393(2)
C19 C20 1.377(3)
C19 H19A 0.9300
C20 C21 1.361(3)
C20 H20A 0.9300
C21 C22 1.363(3)
C22 C23 1.376(3)
C22 H22A 0.9300
C23 H23A 0.9300

loop_
_geom_hbond_atom_site_label_D
_geom_hbond_atom_site_label_H
_geom_hbond_atom_site_label_A
_geom_hbond_site_symmetry_A
_geom_hbond_distance_DH
_geom_hbond_distance_HA
_geom_hbond_distance_DA
_geom_hbond_angle_DHA
N4 H4B S1 3_667 0.91(2) 2.35(2) 3.257(2) 177.1(15)
C4 H4A Cg1 3_557 0.93 2.93 3.724(2) 144

loop_
_geom_torsion_atom_site_label_1
_geom_torsion_atom_site_label_2
_geom_torsion_atom_site_label_3
_geom_torsion_atom_site_label_4
_geom_torsion
C11 N2 N3 C13 135.05(17)
C11 N2 N3 C12 -58.1(2)
C12 N4 N5 C13 0.3(2)
C8 N1 C1 C2 -179.70(19)
C15 N1 C1 C2 -3.0(3)
C8 N1 C1 C6 -0.5(2)
C15 N1 C1 C6 176.20(16)
N1 C1 C2 C3 176.7(2)
C6 C1 C2 C3 -2.4(3)
C1 C2 C3 C4 0.6(3)
C2 C3 C4 C5 1.4(3)
C3 C4 C5 C6 -1.5(3)
C4 C5 C6 C1 -0.4(3)
C4 C5 C6 C7 -177.33(19)
N1 C1 C6 C5 -176.99(16)
C2 C1 C6 C5 2.3(3)
N1 C1 C6 C7 0.7(2)
C2 C1 C6 C7 -179.99(17)
C5 C6 C7 C8 176.61(19)
C1 C6 C7 C8 -0.63(19)
C5 C6 C7 C18 2.3(3)
C1 C6 C7 C18 -174.99(15)
C6 C7 C8 N1 0.35(19)
C18 C7 C8 N1 174.31(16)
C6 C7 C8 C9 179.80(18)
C18 C7 C8 C9 -6.2(3)
C1 N1 C8 C7 0.1(2)
C15 N1 C8 C7 -176.62(17)
C1 N1 C8 C9 -179.43(17)
C15 N1 C8 C9 3.9(3)
C7 C8 C9 C10 -31.3(3)
N1 C8 C9 C10 148.07(19)
C8 C9 C10 C11 179.64(17)
N3 N2 C11 C10 176.73(15)
C9 C10 C11 N2 174.77(18)
N5 N4 C12 N3 1.0(2)
N5 N4 C12 S1 -177.04(13)
C13 N3 C12 N4 -1.95(18)
N2 N3 C12 N4 -170.26(15)
C13 N3 C12 S1 176.15(14)
N2 N3 C12 S1 7.8(2)
N4 N5 C13 N3 -1.6(2)
N4 N5 C13 C14 179.73(18)
C12 N3 C13 N5 2.3(2)
N2 N3 C13 N5 171.27(15)
C12 N3 C13 C14 -178.93(17)
N2 N3 C13 C14 -10.0(3)
C1 N1 C15 C16 69.7(3)
C8 N1 C15 C16 -114.2(2)
C1 N1 C15 C17 -62.8(3)
C8 N1 C15 C17 113.3(2)
C8 C7 C18 C23 -58.3(3)
C6 C7 C18 C23 114.7(2)
C8 C7 C18 C19 126.8(2)
C6 C7 C18 C19 -60.2(2)
C23 C18 C19 C20 1.1(3)
C7 C18 C19 C20 176.15(17)
C18 C19 C20 C21 -0.6(3)
C19 C20 C21 C22 -0.1(3)
C19 C20 C21 F1 -179.84(17)
C20 C21 C22 C23 0.4(3)
F1 C21 C22 C23 -179.90(18)
C21 C22 C23 C18 0.1(3)
C19 C18 C23 C22 -0.8(3)
C7 C18 C23 C22 -175.87(17)

_cod_database_fobs_code 2241272
